data_4109903
loop_
_publ_author_name
'Joseph P. Leonard'
'Paul Jensen'
'Thomas McCabe'
'John E. O'Brien'
'Robert D. Peacock'
'Paul E. Kruger'
'Thorfinnur Gunnlaugsson'

_publ_section_title
;
 Self-Assembly of Chiral Luminescent Lanthanide Coordination Bundles
;
_journal_name_full 'Journal of the American Chemical Society'
_journal_page_first 10986
_journal_page_last 10987
_journal_paper_doi 10.1021/ja073049e
_journal_volume 129
_journal_year 2007
_chemical_formula_moiety '[Nd({S,S}L)3](CF3SO3)3'
_chemical_formula_sum 'C96 H81 F9 N9 Nd O15 S3'
_chemical_formula_weight 2012.12
_chemical_name_systematic
; 
 ? 
;
_space_group_IT_number 182
_symmetry_cell_setting hexagonal
_symmetry_space_group_name_Hall 'P 6c 2c'
_symmetry_space_group_name_H-M 'P 63 2 2'
_atom_sites_solution_hydrogens geom
_atom_sites_solution_primary direct
_atom_sites_solution_secondary difmap
_audit_creation_method SHELXL-97
_cell_angle_alpha 90.00
_cell_angle_beta 90.00
_cell_angle_gamma 120.00
_cell_formula_units_Z 2
_cell_length_a 23.098(2)
_cell_length_b 23.098(2)
_cell_length_c 12.990(2)
_cell_measurement_reflns_used 3666
_cell_measurement_temperature 298(2)
_cell_measurement_theta_max 15.7414
_cell_measurement_theta_min 2.3598
_cell_volume 6001.9(12)
_computing_cell_refinement 'Bruker SMART'
_computing_data_collection 'Bruker SMART'
_computing_data_reduction 'Bruker SAINT'
_computing_molecular_graphics 'Bruker SHELXTL'
_computing_publication_material 'Bruker SHELXTL'
_computing_structure_refinement 'SHELXL-97 (Sheldrick, 1997)'
_computing_structure_solution 'SHELXS-97 (Sheldrick, 1990)'
_diffrn_ambient_temperature 298(2)
_diffrn_measured_fraction_theta_full 0.999
_diffrn_measured_fraction_theta_max 0.999
_diffrn_measurement_device_type 'Bruker SMART APEX CCD'
_diffrn_measurement_method 'omega scans'
_diffrn_radiation_monochromator graphite
_diffrn_radiation_source 'fine-focus sealed tube'
_diffrn_radiation_type MoK\a
_diffrn_radiation_wavelength 0.71073
_diffrn_reflns_av_R_equivalents 0.0759
_diffrn_reflns_av_sigmaI/netI 0.0281
_diffrn_reflns_limit_h_max 22
_diffrn_reflns_limit_h_min -22
_diffrn_reflns_limit_k_max 22
_diffrn_reflns_limit_k_min -22
_diffrn_reflns_limit_l_max 12
_diffrn_reflns_limit_l_min -12
_diffrn_reflns_number 29342
_diffrn_reflns_theta_full 20.01
_diffrn_reflns_theta_max 20.01
_diffrn_reflns_theta_min 1.76
_exptl_absorpt_coefficient_mu 0.552
_exptl_absorpt_correction_T_max 1.000
_exptl_absorpt_correction_T_min 0.674
_exptl_absorpt_correction_type empirical
_exptl_absorpt_process_details SADABS
_exptl_crystal_colour 'pale yellow'
_exptl_crystal_density_diffrn 1.113
_exptl_crystal_description prism
_exptl_crystal_F_000 2058
_exptl_crystal_size_max 0.33
_exptl_crystal_size_mid 0.13
_exptl_crystal_size_min 0.11
_refine_diff_density_max 0.843
_refine_diff_density_min -0.356
_refine_diff_density_rms 0.064
_refine_ls_abs_structure_details 'Flack H D (1983), Acta Cryst. A39, 876-881'
_refine_ls_abs_structure_Flack -0.06(4)
_refine_ls_extinction_method none
_refine_ls_goodness_of_fit_ref 1.084
_refine_ls_hydrogen_treatment mixed
_refine_ls_matrix_type full
_refine_ls_number_parameters 215
_refine_ls_number_reflns 1898
_refine_ls_number_restraints 259
_refine_ls_restrained_S_all 1.039
_refine_ls_R_factor_all 0.0521
_refine_ls_R_factor_gt 0.0445
_refine_ls_shift/su_max 0.000
_refine_ls_shift/su_mean 0.000
_refine_ls_structure_factor_coef Fsqd
_refine_ls_weighting_details 'calc w=1/[\s^2^(Fo^2^)+(0.0918P)^2^+0.0000P] where P=(Fo^2^+2Fc^2^)/3'
_refine_ls_weighting_scheme calc
_refine_ls_wR_factor_gt 0.1179
_refine_ls_wR_factor_ref 0.1231
_reflns_number_gt 1696
_reflns_number_total 1898
_reflns_threshold_expression >2sigma(I)
_cod_data_source_file ja073049esi20070515_024822_6.cif
_cod_data_source_block Nd.1
_cod_database_code 4109903

loop_
_symmetry_equiv_pos_as_xyz
'x, y, z'
'x-y, x, z+1/2'
'-y, x-y, z'
'-x, -y, z+1/2'
'-x+y, -x, z'
'y, -x+y, z+1/2'
'x-y, -y, -z'
'-x, -x+y, -z'
'y, x, -z'
'-y, -x, -z+1/2'
'-x+y, y, -z+1/2'
'x, x-y, -z+1/2'

loop_
_atom_site_label
_atom_site_type_symbol
_atom_site_fract_x
_atom_site_fract_y
_atom_site_fract_z
_atom_site_U_iso_or_equiv
_atom_site_adp_type
_atom_site_occupancy
_atom_site_symmetry_multiplicity
_atom_site_calc_flag
_atom_site_refinement_flags
Nd1 Nd 0.3333 0.6667 0.2500 0.0611(3) Uani 1 6 d SU
N1 N 0.26842(14) 0.5368(3) 0.2500 0.0627(14) Uani 1 2 d SU
N2 N 0.3675(3) 0.5235(3) 0.4481(5) 0.099(2) Uani 1 1 d U
H2N H 0.3511 0.4810 0.4522 0.119 Uiso 1 1 calc R
O1 O 0.3661(2) 0.6095(3) 0.3743(3) 0.0842(15) Uani 1 1 d U
C1 C 0.1999(2) 0.3999(5) 0.2500 0.115(3) Uani 1 2 d SU
H1 H 0.1767 0.3534 0.2500 0.138 Uiso 1 2 calc SR
C2 C 0.2536(4) 0.4354(4) 0.3182(6) 0.092(2) Uani 1 1 d U
H2 H 0.2666 0.4130 0.3639 0.111 Uiso 1 1 calc R
C3 C 0.2859(3) 0.5035(3) 0.3155(5) 0.0686(16) Uani 1 1 d U
C4 C 0.3419(4) 0.5483(4) 0.3817(5) 0.0742(17) Uani 1 1 d U
C5 C 0.4237(6) 0.5682(5) 0.5149(5) 0.110(2) Uani 1 1 d DU
H5 H 0.4146 0.6032 0.5387 0.132 Uiso 1 1 calc R
C6 C 0.4227(5) 0.5287(6) 0.6112(6) 0.158(5) Uani 1 1 d U
H6A H 0.3824 0.5154 0.6494 0.237 Uiso 1 1 calc R
H6B H 0.4607 0.5564 0.6537 0.237 Uiso 1 1 calc R
H6C H 0.4244 0.4897 0.5906 0.237 Uiso 1 1 calc R
C7 C 0.4907(2) 0.6036(3) 0.4590(4) 0.115(3) Uani 1 1 d GDU
C8 C 0.4992(3) 0.5677(3) 0.3803(5) 0.124(3) Uani 1 1 d GDU
H8 H 0.4640 0.5261 0.3613 0.149 Uiso 1 1 calc R
C9 C 0.5604(4) 0.5940(3) 0.3301(5) 0.157(4) Uani 1 1 d GU
H9 H 0.5660 0.5700 0.2774 0.188 Uiso 1 1 calc R
C10 C 0.6130(3) 0.6562(4) 0.3585(5) 0.181(4) Uani 1 1 d GU
H10 H 0.6539 0.6739 0.3249 0.218 Uiso 1 1 calc R
C11 C 0.6045(3) 0.6921(2) 0.4372(4) 0.178(5) Uani 1 1 d GU
C12 C 0.5434(3) 0.6658(3) 0.4875(4) 0.140(3) Uani 1 1 d GDU
C13 C 0.5349(4) 0.7016(4) 0.5662(4) 0.199(5) Uani 1 1 d GU
H13 H 0.4939 0.6840 0.5998 0.239 Uiso 1 1 calc R
C14 C 0.5875(5) 0.7638(4) 0.5946(6) 0.284(9) Uani 1 1 d GU
H14 H 0.5818 0.7878 0.6472 0.340 Uiso 1 1 calc R
C15 C 0.6487(5) 0.7901(3) 0.5443(7) 0.321(11) Uani 1 1 d GU
H15 H 0.6839 0.8318 0.5633 0.385 Uiso 1 1 calc R
C16 C 0.6572(3) 0.7543(3) 0.4656(6) 0.257(7) Uani 1 1 d GU
H16 H 0.6981 0.7719 0.4320 0.309 Uiso 1 1 calc R
S1 S 0.3333(4) 0.3400(4) 0.5132(11) 0.183(3) Uani 0.50 1 d PDU
O2 O 0.3565(7) 0.3961(5) 0.4455(16) 0.205(10) Uani 0.50 1 d PDU
O3 O 0.3818(5) 0.3207(7) 0.5360(15) 0.173(8) Uani 0.50 1 d PDU
O4 O 0.2945(8) 0.3400(9) 0.5989(13) 0.337(14) Uani 0.50 1 d PDU
C17 C 0.2730(6) 0.2717(6) 0.4356(12) 0.246(10) Uani 0.50 1 d PDU
F1 F 0.2230(8) 0.2798(8) 0.4062(18) 0.346(15) Uani 0.50 1 d PDU
F2 F 0.2466(7) 0.2143(5) 0.484(2) 0.310(12) Uani 0.50 1 d PDU
F3 F 0.2996(11) 0.2641(11) 0.3500(14) 0.366(13) Uani 0.50 1 d PDU

loop_
_atom_site_aniso_label
_atom_site_aniso_U_11
_atom_site_aniso_U_22
_atom_site_aniso_U_33
_atom_site_aniso_U_23
_atom_site_aniso_U_13
_atom_site_aniso_U_12
Nd1 0.0639(4) 0.0639(4) 0.0556(5) 0.000 0.000 0.03194(19)
N1 0.063(3) 0.065(3) 0.060(3) 0.000 -0.008(4) 0.0327(16)
N2 0.118(5) 0.105(4) 0.087(4) 0.012(3) -0.026(4) 0.066(4)
O1 0.096(4) 0.081(4) 0.078(3) -0.006(3) -0.029(3) 0.047(3)
C1 0.090(5) 0.069(5) 0.180(10) 0.000 -0.026(9) 0.034(3)
C2 0.084(5) 0.078(4) 0.118(6) 0.010(4) -0.015(4) 0.043(4)
C3 0.070(4) 0.068(4) 0.072(4) 0.006(3) -0.005(3) 0.037(3)
C4 0.082(5) 0.084(4) 0.065(4) 0.003(3) -0.012(3) 0.047(4)
C5 0.143(6) 0.121(7) 0.081(4) -0.002(5) -0.045(5) 0.077(4)
C6 0.175(10) 0.228(13) 0.091(6) 0.018(6) -0.041(6) 0.116(10)
C7 0.127(5) 0.117(6) 0.106(6) -0.005(4) -0.056(5) 0.065(5)
C8 0.118(6) 0.119(6) 0.147(8) 0.004(5) -0.019(5) 0.067(5)
C9 0.139(8) 0.167(9) 0.172(9) 0.038(7) 0.000(7) 0.083(7)
C10 0.128(8) 0.169(10) 0.221(13) 0.075(8) -0.003(8) 0.054(6)
C11 0.151(8) 0.134(9) 0.185(12) 0.042(7) -0.062(7) 0.022(7)
C12 0.161(7) 0.112(6) 0.129(7) 0.002(5) -0.074(6) 0.056(5)
C13 0.280(13) 0.159(9) 0.165(10) -0.051(7) -0.117(8) 0.114(9)
C14 0.41(2) 0.150(12) 0.221(15) -0.050(11) -0.121(14) 0.086(13)
C15 0.358(18) 0.181(14) 0.27(2) -0.021(11) -0.152(15) 0.016(13)
C16 0.211(11) 0.181(12) 0.245(17) 0.047(9) -0.095(11) -0.003(9)
S1 0.136(6) 0.177(8) 0.262(8) 0.054(8) -0.032(7) 0.096(3)
O2 0.143(15) 0.118(9) 0.36(2) 0.041(12) -0.122(13) 0.069(9)
O3 0.130(12) 0.142(18) 0.26(2) 0.090(14) -0.017(11) 0.078(11)
O4 0.39(4) 0.36(4) 0.40(3) 0.030(19) 0.08(2) 0.28(4)
C17 0.14(2) 0.146(12) 0.44(3) 0.008(16) -0.069(17) 0.067(13)
F1 0.235(19) 0.200(17) 0.60(4) -0.023(19) -0.22(2) 0.103(15)
F2 0.210(15) 0.163(9) 0.55(4) 0.043(18) -0.06(2) 0.090(10)
F3 0.39(3) 0.30(3) 0.39(3) -0.079(17) -0.09(2) 0.15(3)

loop_
_atom_type_symbol
_atom_type_description
_atom_type_scat_dispersion_real
_atom_type_scat_dispersion_imag
_atom_type_scat_source
C C 0.0033 0.0016 'International Tables Vol C Tables 4.2.6.8 and 6.1.1.4'
H H 0.0000 0.0000 'International Tables Vol C Tables 4.2.6.8 and 6.1.1.4'
N N 0.0061 0.0033 'International Tables Vol C Tables 4.2.6.8 and 6.1.1.4'
O O 0.0106 0.0060 'International Tables Vol C Tables 4.2.6.8 and 6.1.1.4'
F F 0.0171 0.0103 'International Tables Vol C Tables 4.2.6.8 and 6.1.1.4'
S S 0.1246 0.1234 'International Tables Vol C Tables 4.2.6.8 and 6.1.1.4'
Nd Nd -0.1943 3.0179 'International Tables Vol C Tables 4.2.6.8 and 6.1.1.4'

loop_
_geom_angle_atom_site_label_1
_geom_angle_atom_site_label_2
_geom_angle_atom_site_label_3
_geom_angle
_geom_angle_site_symmetry_1
_geom_angle_site_symmetry_3
O1 Nd1 O1 84.7(2) 12_565 3_665
O1 Nd1 O1 123.9(2) 12_565 5_565
O1 Nd1 O1 80.79(16) 3_665 5_565
O1 Nd1 O1 80.79(16) 12_565 11
O1 Nd1 O1 148.7(2) 3_665 11
O1 Nd1 O1 84.7(2) 5_565 11
O1 Nd1 O1 148.7(2) 12_565 .
O1 Nd1 O1 80.79(16) 3_665 .
O1 Nd1 O1 80.79(16) 5_565 .
O1 Nd1 O1 123.9(2) 11 .
O1 Nd1 O1 80.79(16) 12_565 10_665
O1 Nd1 O1 123.9(2) 3_665 10_665
O1 Nd1 O1 148.7(2) 5_565 10_665
O1 Nd1 O1 80.79(16) 11 10_665
O1 Nd1 O1 84.7(2) . 10_665
O1 Nd1 N1 61.97(12) 12_565 5_565
O1 Nd1 N1 74.37(12) 3_665 5_565
O1 Nd1 N1 61.97(12) 5_565 5_565
O1 Nd1 N1 74.37(12) 11 5_565
O1 Nd1 N1 137.67(11) . 5_565
O1 Nd1 N1 137.67(11) 10_665 5_565
O1 Nd1 N1 137.67(11) 12_565 .
O1 Nd1 N1 137.67(11) 3_665 .
O1 Nd1 N1 74.37(12) 5_565 .
O1 Nd1 N1 61.97(12) 11 .
O1 Nd1 N1 61.97(12) . .
O1 Nd1 N1 74.37(12) 10_665 .
N1 Nd1 N1 120.0 5_565 .
O1 Nd1 N1 74.37(12) 12_565 3_665
O1 Nd1 N1 61.97(12) 3_665 3_665
O1 Nd1 N1 137.67(11) 5_565 3_665
O1 Nd1 N1 137.67(11) 11 3_665
O1 Nd1 N1 74.37(12) . 3_665
O1 Nd1 N1 61.97(12) 10_665 3_665
N1 Nd1 N1 120.000(1) 5_565 3_665
N1 Nd1 N1 120.0 . 3_665
C3 N1 C3 120.2(7) . 11
C3 N1 Nd1 119.9(3) . .
C3 N1 Nd1 119.9(3) 11 .
C4 N2 C5 120.6(6) . .
C4 O1 Nd1 125.9(4) . .
C2 C1 C2 119.4(9) 11 .
C3 C2 C1 118.1(7) . .
N1 C3 C2 122.2(6) . .
N1 C3 C4 112.4(5) . .
C2 C3 C4 125.5(6) . .
O1 C4 N2 119.9(7) . .
O1 C4 C3 119.8(6) . .
N2 C4 C3 120.3(7) . .
N2 C5 C7 113.5(5) . .
N2 C5 C6 108.5(9) . .
C7 C5 C6 114.5(7) . .
C8 C7 C12 120.0 . .
C8 C7 C5 116.0(5) . .
C12 C7 C5 123.8(5) . .
C7 C8 C9 120.0 . .
C8 C9 C10 120.0 . .
C11 C10 C9 120.0 . .
C10 C11 C12 120.0 . .
C10 C11 C16 120.0 . .
C12 C11 C16 120.0 . .
C13 C12 C11 120.0 . .
C13 C12 C7 120.0 . .
C11 C12 C7 120.0 . .
C12 C13 C14 120.0 . .
C13 C14 C15 120.0 . .
C16 C15 C14 120.0 . .
C15 C16 C11 120.0 . .
S1 S1 O3 97(4) 9_556 9_556
S1 S1 O2 84(2) 9_556 9_556
O3 S1 O2 124.5(8) 9_556 9_556
S1 S1 O4 161.5(8) 9_556 .
O3 S1 O4 90.5(13) 9_556 .
O2 S1 O4 105.3(16) 9_556 .
S1 S1 O2 78(2) 9_556 .
O3 S1 O2 31.9(10) 9_556 .
O2 S1 O2 96.9(13) 9_556 .
O4 S1 O2 115.5(5) . .
S1 S1 O3 65(3) 9_556 .
O3 S1 O3 146.3(11) 9_556 .
O2 S1 O3 31.1(10) 9_556 .
O4 S1 O3 115.3(5) . .
O2 S1 O3 114.4(5) . .
S1 S1 C17 106.3(13) 9_556 9_556
O3 S1 C17 119.3(13) 9_556 9_556
O2 S1 C17 113.2(15) 9_556 9_556
O4 S1 C17 55.4(12) . 9_556
O2 S1 C17 149.8(11) . 9_556
O3 S1 C17 93.9(10) . 9_556
S1 S1 C17 60.3(11) 9_556 .
O3 S1 C17 90.8(11) 9_556 .
O2 S1 C17 133.7(11) 9_556 .
O4 S1 C17 103.1(4) . .
O2 S1 C17 103.0(4) . .
O3 S1 C17 103.0(4) . .
C17 S1 C17 58.1(11) 9_556 .
S1 S1 O4 14.2(6) 9_556 9_556
O3 S1 O4 98.5(16) 9_556 9_556
O2 S1 O4 95.0(13) 9_556 9_556
O4 S1 O4 147.7(11) . 9_556
O2 S1 O4 86.0(8) . 9_556
O3 S1 O4 71.6(8) . 9_556
C17 S1 O4 93.7(8) 9_556 9_556
C17 S1 O4 46.3(9) . 9_556
O3 O2 S1 76.0(11) 9_556 9_556
O3 O2 S1 65.2(17) 9_556 .
S1 O2 S1 17.6(11) 9_556 .
O2 O3 S1 83(2) 9_556 9_556
O2 O3 S1 72.9(16) 9_556 .
S1 O3 S1 17.5(12) 9_556 .
F3 O4 S1 128(2) 9_556 .
F3 O4 C17 61.8(13) 9_556 9_556
S1 O4 C17 69.4(10) . 9_556
F3 O4 S1 125(2) 9_556 9_556
S1 O4 S1 4.3(3) . 9_556
C17 O4 S1 65.2(11) 9_556 9_556
F2 C17 F1 106.6(9) . .
F2 C17 F3 106.3(9) . .
F1 C17 F3 105.7(9) . .
F2 C17 O4 113.2(16) . 9_556
F1 C17 O4 135.9(18) . 9_556
F3 C17 O4 45.5(13) . 9_556
F2 C17 F2 55.3(12) . 9_556
F1 C17 F2 65.8(12) . 9_556
F3 C17 F2 151.6(13) . 9_556
O4 C17 F2 156(2) 9_556 9_556
F2 C17 S1 116.6(13) . 9_556
F1 C17 S1 120.7(13) . 9_556
F3 C17 S1 99.1(12) . 9_556
O4 C17 S1 55.2(5) 9_556 9_556
F2 C17 S1 108.5(16) 9_556 9_556
F2 C17 C17 62.5(10) . 9_556
F1 C17 C17 105.2(12) . 9_556
F3 C17 C17 149.0(13) . 9_556
O4 C17 C17 109.5(13) 9_556 9_556
F2 C17 C17 47.4(9) 9_556 9_556
S1 C17 C17 66.1(9) 9_556 9_556
F2 C17 S1 112.6(9) . .
F1 C17 S1 112.7(8) . .
F3 C17 S1 112.3(9) . .
O4 C17 S1 68.5(11) 9_556 .
F2 C17 S1 95.6(12) 9_556 .
S1 C17 S1 13.4(9) 9_556 .
C17 C17 S1 55.8(5) 9_556 .
C17 F1 F2 65.0(10) . 9_556
C17 F2 F2 72.4(11) . 9_556
C17 F2 C17 70.2(11) . 9_556
F2 F2 C17 52.3(13) 9_556 9_556
C17 F2 F1 110.5(11) . 9_556
F2 F2 F1 91(3) 9_556 9_556
C17 F2 F1 49.2(11) 9_556 9_556
O4 F3 C17 72.7(14) 9_556 .

loop_
_geom_bond_atom_site_label_1
_geom_bond_atom_site_label_2
_geom_bond_distance
_geom_bond_site_symmetry_2
Nd1 O1 2.435(4) 12_565
Nd1 O1 2.435(4) 3_665
Nd1 O1 2.435(4) 5_565
Nd1 O1 2.435(4) 11
Nd1 O1 2.435(4) .
Nd1 O1 2.435(4) 10_665
Nd1 N1 2.597(5) 5_565
Nd1 N1 2.597(5) .
Nd1 N1 2.597(5) 3_665
N1 C3 1.338(7) .
N1 C3 1.338(7) 11
N2 C4 1.325(8) .
N2 C5 1.471(11) .
O1 C4 1.237(7) .
C1 C2 1.406(8) 11
C1 C2 1.406(8) .
C2 C3 1.363(9) .
C3 C4 1.465(9) .
C5 C7 1.525(11) .
C5 C6 1.542(10) .
C7 C8 1.3900 .
C7 C12 1.3900 .
C8 C9 1.3900 .
C9 C10 1.3900 .
C10 C11 1.3900 .
C11 C12 1.3900 .
C11 C16 1.3900 .
C12 C13 1.3900 .
C13 C14 1.3900 .
C14 C15 1.3900 .
C15 C16 1.3900 .
S1 S1 0.43(3) 9_556
S1 O3 1.31(2) 9_556
S1 O2 1.409(18) 9_556
S1 O4 1.4298(10) .
S1 O2 1.4298(10) .
S1 O3 1.4299(10) .
S1 C17 1.630(14) 9_556
S1 C17 1.801(8) .
S1 O4 1.85(3) 9_556
O2 O3 0.76(2) 9_556
O2 S1 1.409(18) 9_556
O3 O2 0.76(2) 9_556
O3 S1 1.31(2) 9_556
O4 F3 1.07(3) 9_556
O4 C17 1.43(3) 9_556
O4 S1 1.85(3) 9_556
C17 F2 1.309(10) .
C17 F1 1.316(9) .
C17 F3 1.323(9) .
C17 O4 1.43(3) 9_556
C17 F2 1.58(3) 9_556
C17 S1 1.630(14) 9_556
C17 C17 1.67(3) 9_556
F1 F2 1.59(3) 9_556
F2 F2 1.36(4) 9_556
F2 C17 1.58(3) 9_556
F2 F1 1.59(3) 9_556
F3 O4 1.07(3) 9_556
